data_7015466
loop_
_publ_author_name
'Marciniec, Bogdan'
'Kownacki, Ireneusz'
'Franczyk, Adrian'
'Kubicki, Maciej'

_publ_section_title
;
 Silsesquioxyl rhodium(I) complexes--synthesis, structure and catalytic
 activity.
;
_journal_issue 18
_journal_name_full 'Dalton transactions (Cambridge, England : 2003)'
_journal_page_first 5073
_journal_page_last 5077
_journal_paper_doi 10.1039/c0dt01631d
_journal_volume 40
_journal_year 2011
_chemical_formula_moiety 'C72 H150 O26 Rh2 Si16'
_chemical_formula_sum 'C72 H150 O26 Rh2 Si16'
_chemical_formula_weight 2087.18
_chemical_name_systematic
;
?
;
_space_group_IT_number 15
_symmetry_cell_setting monoclinic
_symmetry_space_group_name_Hall '-C 2yc'
_symmetry_space_group_name_H-M 'C 1 2/c 1'
_atom_sites_solution_hydrogens geom
_atom_sites_solution_primary direct
_atom_sites_solution_secondary difmap
_audit_creation_method SHELXL-97
_cell_angle_alpha 90.00
_cell_angle_beta 98.940(10)
_cell_angle_gamma 90.00
_cell_formula_units_Z 4
_cell_length_a 20.084(2)
_cell_length_b 19.082(2)
_cell_length_c 28.570(3)
_cell_measurement_reflns_used 13335
_cell_measurement_temperature 295(2)
_cell_measurement_theta_max 28.0312
_cell_measurement_theta_min 2.0472
_cell_volume 10816(2)
_computing_cell_refinement 'CrysAlis Pro (Oxford Diffraction (2009))'
_computing_data_collection 'CrysAlis Pro (Oxford Diffraction (2009))'
_computing_data_reduction 'CrysAlis Pro (Oxford Diffraction (2009))'
_computing_molecular_graphics 'Stereochemical Workstation (Siemens, 1989)'
_computing_publication_material 'SHELXL-97 (Sheldrick, 2008)'
_computing_structure_refinement 'SHELXL-97 (Sheldrick, 2008)'
_computing_structure_solution 'SIR92 (Altomare et al., 1993)'
_diffrn_ambient_temperature 295(2)
_diffrn_detector_area_resol_mean 8.1929
_diffrn_measured_fraction_theta_full 0.998
_diffrn_measured_fraction_theta_max 0.930
_diffrn_measurement_device_type 'Xcalibur, Sapphire2, large Be window'
_diffrn_measurement_method '/w scan'
_diffrn_radiation_monochromator graphite
_diffrn_radiation_source 'fine-focus sealed tube'
_diffrn_radiation_type MoK\a
_diffrn_radiation_wavelength 0.71073
_diffrn_reflns_av_R_equivalents 0.0508
_diffrn_reflns_av_sigmaI/netI 0.0788
_diffrn_reflns_limit_h_max 25
_diffrn_reflns_limit_h_min -26
_diffrn_reflns_limit_k_max 24
_diffrn_reflns_limit_k_min -24
_diffrn_reflns_limit_l_max 36
_diffrn_reflns_limit_l_min -37
_diffrn_reflns_number 50571
_diffrn_reflns_theta_full 25.00
_diffrn_reflns_theta_max 27.96
_diffrn_reflns_theta_min 2.49
_exptl_absorpt_coefficient_mu 0.544
_exptl_absorpt_correction_T_max 1.00000
_exptl_absorpt_correction_T_min 0.74362
_exptl_absorpt_correction_type multi-scan
_exptl_absorpt_process_details
;
CrysAlisPro, Oxford Diffraction Ltd.,
Version 1.171.33.52 (release 06-11-2009 CrysAlis171 .NET)
(compiled Nov 6 2009,16:24:50)
Empirical absorption correction using spherical harmonics,
implemented in SCALE3 ABSPACK scaling algorithm.
;
_exptl_crystal_colour colourless
_exptl_crystal_density_diffrn 1.282
_exptl_crystal_density_method 'not measured'
_exptl_crystal_description block
_exptl_crystal_F_000 4416
_exptl_crystal_size_max 0.3
_exptl_crystal_size_mid 0.1
_exptl_crystal_size_min 0.1
_refine_diff_density_max 0.862
_refine_diff_density_min -1.082
_refine_diff_density_rms 0.107
_refine_ls_extinction_method none
_refine_ls_goodness_of_fit_ref 1.181
_refine_ls_hydrogen_treatment constr
_refine_ls_matrix_type full
_refine_ls_number_parameters 501
_refine_ls_number_reflns 12106
_refine_ls_number_restraints 30
_refine_ls_restrained_S_all 1.197
_refine_ls_R_factor_all 0.1098
_refine_ls_R_factor_gt 0.0683
_refine_ls_shift/su_max 0.001
_refine_ls_shift/su_mean 0.000
_refine_ls_structure_factor_coef Fsqd
_refine_ls_weighting_details 'calc w=1/[\s^2^(Fo^2^)+(0.0966P)^2^+2.0792P] where P=(Fo^2^+2Fc^2^)/3'
_refine_ls_weighting_scheme calc
_refine_ls_wR_factor_gt 0.1946
_refine_ls_wR_factor_ref 0.2041
_reflns_number_gt 7342
_reflns_number_total 12106
_reflns_threshold_expression >2sigma(I)
_cod_data_source_file c0dt01631d.txt
_cod_data_source_block 2
_cod_original_cell_volume 10816.2(19)
_cod_original_sg_symbol_H-M C2/c
_cod_database_code 7015466

loop_
_symmetry_equiv_pos_as_xyz
'x, y, z'
'-x, y, -z+1/2'
'x+1/2, y+1/2, z'
'-x+1/2, y+1/2, -z+1/2'
'-x, -y, -z'
'x, -y, z-1/2'
'-x+1/2, -y+1/2, -z'
'x+1/2, -y+1/2, z-1/2'

loop_
_atom_site_label
_atom_site_type_symbol
_atom_site_fract_x
_atom_site_fract_y
_atom_site_fract_z
_atom_site_U_iso_or_equiv
_atom_site_adp_type
_atom_site_occupancy
_atom_site_symmetry_multiplicity
_atom_site_calc_flag
_atom_site_refinement_flags
_atom_site_disorder_assembly
_atom_site_disorder_group
Rh1 Rh 0.95326(2) 0.74398(2) 0.205031(15) 0.03346(14) Uani 1 1 d . . .
C1 C 0.8484(3) 0.7466(3) 0.1825(2) 0.0495(15) Uani 1 1 d . . .
H1A H 0.8428 0.7108 0.2036 0.059 Uiso 1 1 calc R . .
C2 C 0.8709(3) 0.8112(4) 0.2015(3) 0.0559(18) Uani 1 1 d . . .
H2A H 0.8829 0.8151 0.2342 0.067 Uiso 1 1 calc R . .
C3 C 0.8765(4) 0.8754(4) 0.1711(3) 0.082(3) Uani 1 1 d . . .
H3A H 0.8416 0.8734 0.1435 0.098 Uiso 1 1 calc R . .
H3B H 0.8686 0.9170 0.1890 0.098 Uiso 1 1 calc R . .
C4 C 0.9432(4) 0.8818(4) 0.1550(3) 0.067(2) Uani 1 1 d . . .
H4A H 0.9708 0.9145 0.1756 0.080 Uiso 1 1 calc R . .
H4B H 0.9366 0.9014 0.1232 0.080 Uiso 1 1 calc R . .
C5 C 0.9806(3) 0.8143(3) 0.1545(2) 0.0459(15) Uani 1 1 d . . .
H5A H 1.0245 0.8130 0.1707 0.055 Uiso 1 1 calc R . .
C6 C 0.9549(3) 0.7527(4) 0.1317(2) 0.0511(16) Uani 1 1 d . . .
H6A H 0.9824 0.7132 0.1344 0.061 Uiso 1 1 calc R . .
C7 C 0.8839(4) 0.7463(4) 0.1024(2) 0.065(2) Uani 1 1 d . . .
H7A H 0.8726 0.7901 0.0858 0.079 Uiso 1 1 calc R . .
H7B H 0.8845 0.7099 0.0788 0.079 Uiso 1 1 calc R . .
C8 C 0.8323(4) 0.7302(5) 0.1303(3) 0.074(2) Uani 1 1 d . . .
H8A H 0.8220 0.6806 0.1268 0.089 Uiso 1 1 calc R . .
H8B H 0.7919 0.7558 0.1172 0.089 Uiso 1 1 calc R . .
O1 O 1.05276(17) 0.70819(19) 0.22657(12) 0.0340(8) Uani 1 1 d . . .
Si1 Si 1.10028(8) 0.66959(8) 0.19510(5) 0.0349(4) Uani 1 1 d . . .
O12 O 1.05996(19) 0.6069(2) 0.16521(14) 0.0419(10) Uani 1 1 d . . .
Si2 Si 1.04256(8) 0.54327(9) 0.12905(6) 0.0405(4) Uani 1 1 d . . .
C21 C 0.9536(3) 0.5171(4) 0.1221(2) 0.0568(18) Uani 1 1 d . . .
H21A H 0.9267 0.5585 0.1126 0.068 Uiso 1 1 calc R . .
H21B H 0.9457 0.4843 0.0959 0.068 Uiso 1 1 calc R . .
C22 C 0.9268(3) 0.4851(4) 0.1625(3) 0.066(2) Uani 1 1 d . . .
H22A H 0.9579 0.4481 0.1760 0.079 Uiso 1 1 calc R . .
C23 C 0.9210(4) 0.5383(4) 0.2007(3) 0.073(2) Uani 1 1 d . . .
H23A H 0.9645 0.5582 0.2117 0.109 Uiso 1 1 calc R . .
H23B H 0.9044 0.5158 0.2267 0.109 Uiso 1 1 calc R . .
H23C H 0.8903 0.5747 0.1881 0.109 Uiso 1 1 calc R . .
C24 C 0.8573(4) 0.4514(6) 0.1449(4) 0.117(4) Uani 1 1 d . . .
H24A H 0.8405 0.4298 0.1710 0.175 Uiso 1 1 calc R . .
H24B H 0.8620 0.4166 0.1213 0.175 Uiso 1 1 calc R . .
H24C H 0.8263 0.4869 0.1313 0.175 Uiso 1 1 calc R . .
O23 O 1.09150(19) 0.4783(2) 0.14722(15) 0.0440(10) Uani 1 1 d . . .
Si3 Si 1.17081(8) 0.45885(8) 0.16223(6) 0.0388(4) Uani 1 1 d . . .
C31 C 1.1814(3) 0.3673(3) 0.1822(2) 0.0511(16) Uani 1 1 d D B .
H31A H 1.1546 0.3382 0.1586 0.061 Uiso 1 1 calc R . .
H31B H 1.2282 0.3547 0.1822 0.061 Uiso 1 1 calc R . .
C32 C 1.1640(3) 0.3476(3) 0.2295(3) 0.067(2) Uani 1 1 d D . .
H32A H 1.1847 0.3859 0.2495 0.080 Uiso 1 1 calc R A 1
C33 C 1.0895(3) 0.3575(4) 0.2328(3) 0.083(3) Uani 1 1 d D B .
H33A H 1.0780 0.4062 0.2290 0.125 Uiso 1 1 calc R . .
H33B H 1.0809 0.3416 0.2632 0.125 Uiso 1 1 calc R . .
H33C H 1.0627 0.3309 0.2083 0.125 Uiso 1 1 calc R . .
C34A C 1.1960(6) 0.2849(7) 0.2548(5) 0.074(4) Uiso 0.55 1 d PD B 1
H34A H 1.2247 0.2995 0.2831 0.111 Uiso 0.55 1 calc PR B 1
H34B H 1.2222 0.2605 0.2346 0.111 Uiso 0.55 1 calc PR B 1
H34C H 1.1616 0.2543 0.2630 0.111 Uiso 0.55 1 calc PR B 1
C34B C 1.1788(7) 0.2662(5) 0.2367(5) 0.058(4) Uiso 0.45 1 d PD B 2
H34D H 1.2255 0.2573 0.2353 0.087 Uiso 0.45 1 calc PR B 2
H34E H 1.1513 0.2403 0.2121 0.087 Uiso 0.45 1 calc PR B 2
H34F H 1.1686 0.2519 0.2670 0.087 Uiso 0.45 1 calc PR B 2
O34 O 1.20290(19) 0.51001(19) 0.20491(14) 0.0435(10) Uani 1 1 d . . .
Si4 Si 1.23010(8) 0.58401(8) 0.22763(6) 0.0344(4) Uani 1 1 d . . .
C41 C 1.2705(3) 0.5746(3) 0.2902(2) 0.0457(15) Uani 1 1 d . . .
H41A H 1.2759 0.6213 0.3037 0.055 Uiso 1 1 calc R . .
H41B H 1.2392 0.5499 0.3069 0.055 Uiso 1 1 calc R . .
C42 C 1.3388(4) 0.5375(5) 0.3015(3) 0.073(2) Uani 1 1 d . . .
H42A H 1.3710 0.5626 0.2851 0.088 Uiso 1 1 calc R . .
C43 C 1.3626(4) 0.5435(6) 0.3548(3) 0.107(4) Uani 1 1 d . . .
H43A H 1.3644 0.5919 0.3639 0.161 Uiso 1 1 calc R . .
H43B H 1.4067 0.5231 0.3625 0.161 Uiso 1 1 calc R . .
H43C H 1.3318 0.5190 0.3715 0.161 Uiso 1 1 calc R . .
C44 C 1.3373(5) 0.4621(6) 0.2859(4) 0.115(4) Uiso 1 1 d . . .
H44A H 1.3220 0.4594 0.2524 0.173 Uiso 1 1 calc R . .
H44B H 1.3071 0.4361 0.3024 0.173 Uiso 1 1 calc R . .
H44C H 1.3818 0.4425 0.2930 0.173 Uiso 1 1 calc R . .
O45 O 1.2833(2) 0.6160(2) 0.19583(15) 0.0498(11) Uani 1 1 d . . .
Si5 Si 1.29486(9) 0.64435(10) 0.14428(7) 0.0500(5) Uani 1 1 d . . .
C51 C 1.3800(3) 0.6801(3) 0.1474(2) 0.0502(16) Uani 1 1 d . . .
H51A H 1.3915 0.6795 0.1157 0.060 Uiso 1 1 calc R . .
H51B H 1.3788 0.7288 0.1571 0.060 Uiso 1 1 calc R . .
C52 C 1.4336(4) 0.6457(4) 0.1786(4) 0.096(3) Uani 1 1 d D . .
H52A H 1.4216 0.6497 0.2105 0.115 Uiso 1 1 calc R . .
C53 C 1.4445(5) 0.5693(4) 0.1711(5) 0.144(6) Uani 1 1 d D . .
H53A H 1.4027 0.5447 0.1706 0.216 Uiso 1 1 calc R . .
H53B H 1.4772 0.5516 0.1964 0.216 Uiso 1 1 calc R . .
H53C H 1.4605 0.5626 0.1415 0.216 Uiso 1 1 calc R . .
C54 C 1.5014(4) 0.6842(5) 0.1808(4) 0.106(4) Uani 1 1 d . . .
H54A H 1.5355 0.6598 0.2019 0.159 Uiso 1 1 calc R . .
H54B H 1.4971 0.7311 0.1921 0.159 Uiso 1 1 calc R . .
H54C H 1.5138 0.6857 0.1497 0.159 Uiso 1 1 calc R . .
O56 O 1.2843(2) 0.5799(3) 0.10661(18) 0.0680(14) Uani 1 1 d . . .
Si6 Si 1.23639(9) 0.52083(10) 0.07891(6) 0.0466(4) Uani 1 1 d . . .
C61 C 1.2842(3) 0.4689(4) 0.0412(2) 0.0598(19) Uani 1 1 d D C .
H61A H 1.3034 0.5015 0.0209 0.072 Uiso 1 1 calc R . .
H61B H 1.3217 0.4476 0.0619 0.072 Uiso 1 1 calc R . .
C62 C 1.2504(5) 0.4126(4) 0.0105(3) 0.092(3) Uani 1 1 d D . .
C63 C 1.3063(5) 0.3743(7) -0.0144(5) 0.155(5) Uiso 1 1 d D C .
H63A H 1.2856 0.3375 -0.0346 0.233 Uiso 1 1 calc R . .
H63B H 1.3402 0.3547 0.0093 0.233 Uiso 1 1 calc R . .
H63C H 1.3266 0.4076 -0.0331 0.233 Uiso 1 1 calc R . .
C64A C 1.1959(6) 0.4375(9) -0.0284(5) 0.133(7) Uiso 0.64 1 d PD C 1
H62A H 1.2305 0.3788 0.0302 0.160 Uiso 0.64 1 d PR C 1
H64A H 1.1611 0.4606 -0.0147 0.200 Uiso 0.64 1 d PR C 1
H64B H 1.1771 0.3981 -0.0468 0.200 Uiso 0.64 1 d PR C 1
H64C H 1.2149 0.4697 -0.0485 0.200 Uiso 0.64 1 d PR C 1
C64B C 1.2152(10) 0.3570(8) 0.0356(7) 0.111(10) Uiso 0.36 1 d PD C 2
H62B H 1.2176 0.4340 -0.0148 0.133 Uiso 0.36 1 d PR C 2
H64D H 1.1823 0.3791 0.0518 0.166 Uiso 0.36 1 d PR C 2
H64E H 1.2478 0.3331 0.0582 0.166 Uiso 0.36 1 d PR C 2
H64F H 1.1932 0.3239 0.0130 0.166 Uiso 0.36 1 d PR C 2
O67 O 1.1741(2) 0.5584(3) 0.04731(16) 0.0627(13) Uani 1 1 d . . .
Si7 Si 1.10668(10) 0.60678(11) 0.04649(6) 0.0554(5) Uani 1 1 d . . .
C71 C 1.0657(4) 0.6197(4) -0.0141(2) 0.076(2) Uani 1 1 d D E .
H71A H 1.1001 0.6355 -0.0320 0.091 Uiso 1 1 calc R . .
H71B H 1.0510 0.5740 -0.0265 0.091 Uiso 1 1 calc R . .
C72 C 1.0085(5) 0.6671(4) -0.0254(3) 0.115(4) Uani 1 1 d D . .
H72A H 1.0246 0.7130 -0.0131 0.138 Uiso 1 1 calc R D 1
C73 C 0.9891(6) 0.6768(7) -0.0793(4) 0.144(5) Uiso 1 1 d . E .
H73A H 1.0291 0.6840 -0.0932 0.215 Uiso 1 1 calc R . .
H73B H 0.9600 0.7168 -0.0855 0.215 Uiso 1 1 calc R . .
H73C H 0.9660 0.6357 -0.0928 0.215 Uiso 1 1 calc R . .
C74A C 0.9477(6) 0.6511(11) -0.0026(8) 0.171(9) Uiso 0.67 1 d PD E 1
H74A H 0.9614 0.6439 0.0308 0.257 Uiso 0.67 1 calc PR E 1
H74B H 0.9260 0.6095 -0.0165 0.257 Uiso 0.67 1 calc PR E 1
H74C H 0.9167 0.6897 -0.0074 0.257 Uiso 0.67 1 calc PR E 1
C74B C 0.9939(12) 0.7262(10) 0.0048(9) 0.096(9) Uiso 0.33 1 d PD E 2
H74D H 1.0074 0.7141 0.0375 0.145 Uiso 0.33 1 calc PR E 2
H74E H 0.9464 0.7359 -0.0008 0.145 Uiso 0.33 1 calc PR E 2
H74F H 1.0182 0.7669 -0.0027 0.145 Uiso 0.33 1 calc PR E 2
O78 O 1.1271(2) 0.6816(2) 0.07024(15) 0.0557(12) Uani 1 1 d . F .
Si8 Si 1.16367(10) 0.73129(9) 0.11238(6) 0.0482(5) Uani 1 1 d . . .
C81A C 1.1704(5) 0.8249(6) 0.0982(3) 0.057(3) Uiso 0.67 1 d PD F 1
H81A H 1.1255 0.8445 0.0962 0.068 Uiso 0.67 1 calc PR F 1
H81B H 1.1977 0.8465 0.1254 0.068 Uiso 0.67 1 calc PR F 1
C82A C 1.1989(6) 0.8507(7) 0.0537(4) 0.101(5) Uiso 0.67 1 d PD F 1
H82A H 1.2033 0.9019 0.0550 0.121 Uiso 0.67 1 calc PR F 1
C83A C 1.2684(6) 0.8180(11) 0.0529(6) 0.158(8) Uiso 0.67 1 d PD F 1
H83A H 1.2851 0.8326 0.0248 0.237 Uiso 0.67 1 calc PR F 1
H83B H 1.2646 0.7678 0.0531 0.237 Uiso 0.67 1 calc PR F 1
H83C H 1.2989 0.8330 0.0803 0.237 Uiso 0.67 1 calc PR F 1
C84A C 1.1511(8) 0.8298(12) 0.0085(4) 0.178(9) Uiso 0.67 1 d PD F 1
H84A H 1.1699 0.8446 -0.0187 0.266 Uiso 0.67 1 calc PR F 1
H84B H 1.1081 0.8519 0.0084 0.266 Uiso 0.67 1 calc PR F 1
H84C H 1.1455 0.7798 0.0078 0.266 Uiso 0.67 1 calc PR F 1
C81B C 1.1359(9) 0.8159(10) 0.0860(6) 0.047(5) Uiso 0.33 1 d PD F 2
H81C H 1.0872 0.8180 0.0828 0.056 Uiso 0.33 1 calc PR F 2
H81D H 1.1538 0.8526 0.1078 0.056 Uiso 0.33 1 calc PR F 2
C82B C 1.1560(9) 0.8322(11) 0.0375(7) 0.097(9) Uiso 0.33 1 d PD F 2
H82B H 1.1445 0.7913 0.0171 0.116 Uiso 0.33 1 calc PR F 2
C83B C 1.2320(8) 0.8439(14) 0.0417(8) 0.079(7) Uiso 0.33 1 d PD F 2
H83D H 1.2439 0.8502 0.0108 0.118 Uiso 0.33 1 calc PR F 2
H83E H 1.2554 0.8038 0.0566 0.118 Uiso 0.33 1 calc PR F 2
H83F H 1.2444 0.8848 0.0606 0.118 Uiso 0.33 1 calc PR F 2
C84B C 1.1166(12) 0.8948(15) 0.0142(9) 0.125(12) Uiso 0.33 1 d PD F 2
H84D H 1.1277 0.9018 -0.0170 0.188 Uiso 0.33 1 calc PR F 2
H84E H 1.1281 0.9360 0.0330 0.188 Uiso 0.33 1 calc PR F 2
H84F H 1.0692 0.8859 0.0119 0.188 Uiso 0.33 1 calc PR F 2
O14 O 1.16706(18) 0.6366(2) 0.22668(14) 0.0402(9) Uani 1 1 d . . .
O15 O 1.1254(2) 0.7239(2) 0.15799(14) 0.0459(10) Uani 1 1 d . F .
O58 O 1.2405(2) 0.7049(2) 0.12698(16) 0.0576(12) Uani 1 1 d . F .
O36 O 1.2081(2) 0.4714(2) 0.11676(15) 0.0498(11) Uani 1 1 d . . .
O27 O 1.0567(2) 0.5671(3) 0.07733(15) 0.0593(12) Uani 1 1 d . . .

loop_
_atom_site_aniso_label
_atom_site_aniso_U_11
_atom_site_aniso_U_22
_atom_site_aniso_U_33
_atom_site_aniso_U_23
_atom_site_aniso_U_13
_atom_site_aniso_U_12
Rh1 0.0391(2) 0.0286(2) 0.0355(2) 0.0020(2) 0.01450(18) 0.0046(2)
C1 0.045(3) 0.054(4) 0.051(4) 0.011(3) 0.012(3) 0.005(3)
C2 0.045(4) 0.056(4) 0.070(5) 0.016(4) 0.022(3) 0.013(3)
C3 0.085(6) 0.049(4) 0.125(7) 0.038(5) 0.058(5) 0.037(4)
C4 0.069(5) 0.048(4) 0.088(6) 0.027(4) 0.026(4) 0.017(4)
C5 0.054(4) 0.043(4) 0.045(3) 0.015(3) 0.021(3) 0.011(3)
C6 0.060(4) 0.062(4) 0.034(3) 0.018(3) 0.016(3) 0.016(3)
C7 0.073(5) 0.078(5) 0.044(4) 0.006(4) 0.003(3) 0.025(4)
C8 0.056(4) 0.104(7) 0.057(5) 0.001(4) -0.005(4) -0.003(4)
O1 0.034(2) 0.038(2) 0.032(2) 0.0003(17) 0.0111(16) 0.0059(16)
Si1 0.0373(8) 0.0350(8) 0.0351(8) 0.0021(7) 0.0140(7) 0.0046(7)
O12 0.043(2) 0.036(2) 0.047(2) -0.0084(18) 0.0076(19) 0.0033(18)
Si2 0.0328(8) 0.0488(10) 0.0413(9) -0.0102(8) 0.0100(7) -0.0015(7)
C21 0.042(4) 0.069(5) 0.062(4) -0.025(4) 0.014(3) -0.006(3)
C22 0.050(4) 0.065(5) 0.084(6) -0.016(4) 0.022(4) -0.007(4)
C23 0.083(5) 0.054(4) 0.089(6) -0.025(4) 0.036(5) -0.017(4)
C24 0.069(6) 0.132(9) 0.160(10) -0.052(8) 0.047(6) -0.047(6)
O23 0.038(2) 0.035(2) 0.060(3) -0.013(2) 0.013(2) -0.0037(18)
Si3 0.0406(9) 0.0332(8) 0.0451(9) -0.0069(7) 0.0149(7) -0.0028(7)
C31 0.041(3) 0.039(3) 0.075(5) -0.011(3) 0.014(3) 0.001(3)
C32 0.052(4) 0.046(4) 0.111(6) 0.021(4) 0.042(4) 0.009(3)
C33 0.059(5) 0.079(6) 0.123(8) 0.017(5) 0.048(5) 0.009(4)
O34 0.052(2) 0.035(2) 0.045(2) -0.0026(19) 0.011(2) -0.0063(19)
Si4 0.0316(8) 0.0324(8) 0.0408(9) -0.0028(7) 0.0105(7) -0.0020(6)
C41 0.037(3) 0.053(4) 0.047(4) -0.005(3) 0.007(3) 0.005(3)
C42 0.052(4) 0.092(6) 0.068(5) -0.005(5) -0.012(4) 0.015(4)
C43 0.072(6) 0.167(10) 0.075(6) 0.008(7) -0.012(5) 0.043(6)
O45 0.045(2) 0.050(3) 0.059(3) -0.010(2) 0.024(2) -0.014(2)
Si5 0.0469(10) 0.0503(11) 0.0596(11) -0.0146(9) 0.0299(9) -0.0174(8)
C51 0.045(4) 0.040(3) 0.070(4) -0.009(3) 0.026(3) -0.011(3)
C52 0.066(5) 0.059(5) 0.162(10) 0.022(6) 0.019(6) -0.013(4)
C53 0.057(6) 0.065(6) 0.311(18) -0.012(9) 0.035(8) -0.001(5)
C54 0.066(6) 0.074(6) 0.169(11) 0.021(7) -0.010(6) -0.015(5)
O56 0.068(3) 0.070(3) 0.075(3) -0.035(3) 0.041(3) -0.026(3)
Si6 0.0457(10) 0.0522(11) 0.0469(10) -0.0122(8) 0.0228(8) -0.0038(8)
C61 0.057(4) 0.072(5) 0.055(4) -0.016(4) 0.024(3) 0.003(4)
C62 0.115(8) 0.080(6) 0.091(7) -0.044(5) 0.051(6) 0.001(5)
O67 0.065(3) 0.079(3) 0.048(3) -0.004(2) 0.023(2) 0.010(3)
Si7 0.0580(12) 0.0756(14) 0.0349(9) -0.0039(9) 0.0150(9) 0.0110(10)
C71 0.101(6) 0.088(6) 0.039(4) -0.001(4) 0.010(4) 0.015(5)
C72 0.193(12) 0.061(6) 0.066(6) -0.008(5) -0.056(7) 0.033(7)
O78 0.061(3) 0.063(3) 0.043(2) -0.003(2) 0.009(2) 0.013(2)
Si8 0.0589(11) 0.0457(10) 0.0463(10) 0.0088(8) 0.0280(9) 0.0049(8)
O14 0.038(2) 0.040(2) 0.044(2) 0.0004(18) 0.0129(18) 0.0058(17)
O15 0.054(3) 0.043(2) 0.047(2) 0.0073(19) 0.025(2) 0.0046(19)
O58 0.047(3) 0.067(3) 0.065(3) -0.001(2) 0.028(2) -0.007(2)
O36 0.047(2) 0.055(3) 0.051(3) -0.007(2) 0.020(2) -0.003(2)
O27 0.050(3) 0.088(4) 0.042(3) -0.001(2) 0.012(2) 0.001(2)

loop_
_atom_type_symbol
_atom_type_description
_atom_type_scat_dispersion_real
_atom_type_scat_dispersion_imag
_atom_type_scat_source
C C 0.0033 0.0016 'International Tables Vol C Tables 4.2.6.8 and 6.1.1.4'
H H 0.0000 0.0000 'International Tables Vol C Tables 4.2.6.8 and 6.1.1.4'
O O 0.0106 0.0060 'International Tables Vol C Tables 4.2.6.8 and 6.1.1.4'
Si Si 0.0817 0.0704 'International Tables Vol C Tables 4.2.6.8 and 6.1.1.4'
Rh Rh -1.1178 0.9187 'International Tables Vol C Tables 4.2.6.8 and 6.1.1.4'

loop_
_geom_angle_atom_site_label_1
_geom_angle_atom_site_label_2
_geom_angle_atom_site_label_3
_geom_angle
_geom_angle_site_symmetry_1
_geom_angle_site_symmetry_3
_geom_angle_publ_flag
O1 Rh1 O1 79.14(15) 2_755 . ?
O1 Rh1 Rh1 45.93(10) 2_755 2_755 ?
O1 Rh1 Rh1 45.38(9) . 2_755 ?
C2 C1 C8 125.1(6) . . ?
C2 C1 H1A 117.4 . . ?
C8 C1 H1A 117.4 . . ?
C1 C2 C3 122.6(7) . . ?
C1 C2 H2A 118.7 . . ?
C3 C2 H2A 118.7 . . ?
C4 C3 C2 113.2(6) . . ?
C4 C3 H3A 108.9 . . ?
C2 C3 H3A 108.9 . . ?
C4 C3 H3B 108.9 . . ?
C2 C3 H3B 108.9 . . ?
H3A C3 H3B 107.7 . . ?
C3 C4 C5 114.2(6) . . ?
C3 C4 H4A 108.7 . . ?
C5 C4 H4A 108.7 . . ?
C3 C4 H4B 108.7 . . ?
C5 C4 H4B 108.7 . . ?
H4A C4 H4B 107.6 . . ?
C6 C5 C4 125.4(6) . . ?
C6 C5 H5A 117.3 . . ?
C4 C5 H5A 117.3 . . ?
C5 C6 C7 124.1(6) . . ?
C5 C6 H6A 118.0 . . ?
C7 C6 H6A 118.0 . . ?
C8 C7 C6 113.8(6) . . ?
C8 C7 H7A 108.8 . . ?
C6 C7 H7A 108.8 . . ?
C8 C7 H7B 108.8 . . ?
C6 C7 H7B 108.8 . . ?
H7A C7 H7B 107.7 . . ?
C7 C8 C1 116.3(6) . . ?
C7 C8 H8A 108.2 . . ?
C1 C8 H8A 108.2 . . ?
C7 C8 H8B 108.2 . . ?
C1 C8 H8B 108.2 . . ?
H8A C8 H8B 107.4 . . ?
Si1 O1 Rh1 143.8(2) . 2_755 ?
Si1 O1 Rh1 127.5(2) . . ?
Rh1 O1 Rh1 88.69(13) 2_755 . ?
O1 Si1 O12 110.3(2) . . ?
O1 Si1 O15 110.5(2) . . ?
O12 Si1 O15 108.0(2) . . ?
O1 Si1 O14 112.5(2) . . ?
O12 Si1 O14 108.1(2) . . ?
O15 Si1 O14 107.3(2) . . ?
Si2 O12 Si1 161.4(3) . . ?
O12 Si2 O27 109.0(2) . . ?
O12 Si2 O23 108.3(2) . . ?
O27 Si2 O23 109.0(2) . . ?
O12 Si2 C21 112.8(3) . . ?
O27 Si2 C21 106.5(3) . . ?
O23 Si2 C21 111.0(3) . . ?
C22 C21 Si2 119.6(5) . . ?
C22 C21 H21A 107.4 . . ?
Si2 C21 H21A 107.4 . . ?
C22 C21 H21B 107.4 . . ?
Si2 C21 H21B 107.4 . . ?
H21A C21 H21B 106.9 . . ?
C21 C22 C23 111.4(6) . . ?
C21 C22 C24 109.6(7) . . ?
C23 C22 C24 110.4(6) . . ?
C21 C22 H22A 108.4 . . ?
C23 C22 H22A 108.4 . . ?
C24 C22 H22A 108.4 . . ?
C22 C23 H23A 109.5 . . ?
C22 C23 H23B 109.5 . . ?
H23A C23 H23B 109.5 . . ?
C22 C23 H23C 109.5 . . ?
H23A C23 H23C 109.5 . . ?
H23B C23 H23C 109.5 . . ?
C22 C24 H24A 109.5 . . ?
C22 C24 H24B 109.5 . . ?
H24A C24 H24B 109.5 . . ?
C22 C24 H24C 109.5 . . ?
H24A C24 H24C 109.5 . . ?
H24B C24 H24C 109.5 . . ?
Si2 O23 Si3 141.3(3) . . ?
O36 Si3 O34 109.7(2) . . ?
O36 Si3 O23 108.2(2) . . ?
O34 Si3 O23 108.7(2) . . ?
O36 Si3 C31 110.1(3) . . ?
O34 Si3 C31 109.0(3) . . ?
O23 Si3 C31 111.1(3) . . ?
C32 C31 Si3 119.1(4) . . ?
C32 C31 H31A 107.5 . . ?
Si3 C31 H31A 107.5 . . ?
C32 C31 H31B 107.5 . . ?
Si3 C31 H31B 107.5 . . ?
H31A C31 H31B 107.0 . . ?
C34A C32 C31 119.7(6) . . ?
C34A C32 C33 115.0(6) . . ?
C31 C32 C33 113.3(6) . . ?
C31 C32 C34B 107.2(6) . . ?
C33 C32 C34B 106.2(6) . . ?
C34A C32 H32A 101.7 . . ?
C31 C32 H32A 101.7 . . ?
C33 C32 H32A 101.7 . . ?
C34B C32 H32A 126.8 . . ?
C32 C33 H33A 109.5 . . ?
C32 C33 H33B 109.5 . . ?
H33A C33 H33B 109.5 . . ?
C32 C33 H33C 109.5 . . ?
H33A C33 H33C 109.5 . . ?
H33B C33 H33C 109.5 . . ?
C32 C34A H34A 109.5 . . ?
C32 C34A H34B 109.5 . . ?
H34A C34A H34B 109.5 . . ?
C32 C34A H34C 109.5 . . ?
H34A C34A H34C 109.5 . . ?
H34B C34A H34C 109.5 . . ?
C32 C34B H34D 109.5 . . ?
C32 C34B H34E 109.5 . . ?
H34D C34B H34E 109.5 . . ?
C32 C34B H34F 109.5 . . ?
H34D C34B H34F 109.5 . . ?
H34E C34B H34F 109.5 . . ?
Si4 O34 Si3 154.5(3) . . ?
O14 Si4 O34 108.8(2) . . ?
O14 Si4 O45 109.8(2) . . ?
O34 Si4 O45 108.4(2) . . ?
O14 Si4 C41 107.6(2) . . ?
O34 Si4 C41 111.9(3) . . ?
O45 Si4 C41 110.4(3) . . ?
C42 C41 Si4 119.4(5) . . ?
C42 C41 H41A 107.5 . . ?
Si4 C41 H41A 107.5 . . ?
C42 C41 H41B 107.5 . . ?
Si4 C41 H41B 107.5 . . ?
H41A C41 H41B 107.0 . . ?
C44 C42 C43 110.7(8) . . ?
C44 C42 C41 113.8(7) . . ?
C43 C42 C41 107.8(6) . . ?
C44 C42 H42A 108.1 . . ?
C43 C42 H42A 108.1 . . ?
C41 C42 H42A 108.1 . . ?
C42 C43 H43A 109.5 . . ?
C42 C43 H43B 109.5 . . ?
H43A C43 H43B 109.5 . . ?
C42 C43 H43C 109.5 . . ?
H43A C43 H43C 109.5 . . ?
H43B C43 H43C 109.5 . . ?
C42 C44 H44A 109.5 . . ?
C42 C44 H44B 109.5 . . ?
H44A C44 H44B 109.5 . . ?
C42 C44 H44C 109.5 . . ?
H44A C44 H44C 109.5 . . ?
H44B C44 H44C 109.5 . . ?
Si5 O45 Si4 146.5(3) . . ?
O58 Si5 O45 109.4(2) . . ?
O58 Si5 O56 109.0(3) . . ?
O45 Si5 O56 109.1(3) . . ?
O58 Si5 C51 109.3(3) . . ?
O45 Si5 C51 110.2(3) . . ?
O56 Si5 C51 109.8(3) . . ?
C52 C51 Si5 117.6(5) . . ?
C52 C51 H51A 107.9 . . ?
Si5 C51 H51A 107.9 . . ?
C52 C51 H51B 107.9 . . ?
Si5 C51 H51B 107.9 . . ?
H51A C51 H51B 107.2 . . ?
C51 C52 C53 117.7(9) . . ?
C51 C52 C54 112.3(7) . . ?
C53 C52 C54 108.9(7) . . ?
C51 C52 H52A 105.7 . . ?
C53 C52 H52A 105.7 . . ?
C54 C52 H52A 105.7 . . ?
C52 C53 H53A 109.5 . . ?
C52 C53 H53B 109.5 . . ?
H53A C53 H53B 109.5 . . ?
C52 C53 H53C 109.5 . . ?
H53A C53 H53C 109.5 . . ?
H53B C53 H53C 109.5 . . ?
C52 C54 H54A 109.5 . . ?
C52 C54 H54B 109.5 . . ?
H54A C54 H54B 109.5 . . ?
C52 C54 H54C 109.5 . . ?
H54A C54 H54C 109.5 . . ?
H54B C54 H54C 109.5 . . ?
Si6 O56 Si5 149.6(3) . . ?
O67 Si6 O36 108.5(2) . . ?
O67 Si6 O56 108.7(3) . . ?
O36 Si6 O56 109.1(3) . . ?
O67 Si6 C61 110.2(3) . . ?
O36 Si6 C61 110.4(3) . . ?
O56 Si6 C61 109.8(3) . . ?
C62 C61 Si6 120.2(5) . . ?
C62 C61 H61A 107.3 . . ?
Si6 C61 H61A 107.3 . . ?
C62 C61 H61B 107.3 . . ?
Si6 C61 H61B 107.3 . . ?
H61A C61 H61B 106.9 . . ?
C61 C62 C64A 114.8(8) . . ?
C61 C62 C64B 115.5(8) . . ?
C61 C62 C63 107.9(7) . . ?
C64A C62 C63 107.2(7) . . ?
C64B C62 C63 107.7(8) . . ?
C61 C62 H62A 109.1 . . ?
C64A C62 H62A 108.4 . . ?
C63 C62 H62A 109.4 . . ?
C61 C62 H62B 108.9 . . ?
C64B C62 H62B 109.2 . . ?
C63 C62 H62B 107.4 . . ?
H62A C62 H62B 114.0 . . ?
C62 C63 H63A 109.5 . . ?
C62 C63 H63B 109.5 . . ?
H63A C63 H63B 109.5 . . ?
C62 C63 H63C 109.5 . . ?
H63A C63 H63C 109.5 . . ?
H63B C63 H63C 109.5 . . ?
C62 C64A H64A 109.5 . . ?
C62 C64A H64B 109.5 . . ?
H64A C64A H64B 109.5 . . ?
C62 C64A H64C 109.4 . . ?
H64A C64A H64C 109.5 . . ?
H64B C64A H64C 109.5 . . ?
H64A C64A H62B 108.5 . . ?
H64B C64A H62B 120.1 . . ?
H64C C64A H62B 99.2 . . ?
C62 C64B H64D 109.1 . . ?
C62 C64B H64E 109.3 . . ?
H64D C64B H64E 109.5 . . ?
C62 C64B H64F 110.0 . . ?
H64D C64B H64F 109.5 . . ?
H64E C64B H64F 109.5 . . ?
Si6 O67 Si7 146.8(3) . . ?
O78 Si7 O27 108.9(2) . . ?
O78 Si7 O67 109.8(3) . . ?
O27 Si7 O67 108.0(3) . . ?
O78 Si7 C71 109.3(3) . . ?
O27 Si7 C71 110.8(3) . . ?
O67 Si7 C71 110.0(3) . . ?
C72 C71 Si7 121.4(5) . . ?
C72 C71 H71A 107.0 . . ?
Si7 C71 H71A 107.0 . . ?
C72 C71 H71B 107.0 . . ?
Si7 C71 H71B 107.0 . . ?
H71A C71 H71B 106.7 . . ?
C71 C72 C74B 124.4(9) . . ?
C71 C72 C74A 116.3(8) . . ?
C71 C72 C73 111.4(8) . . ?
C74B C72 C73 116.7(13) . . ?
C74A C72 C73 111.2(12) . . ?
C71 C72 H72A 105.6 . . ?
C74A C72 H72A 105.6 . . ?
C73 C72 H72A 105.6 . . ?
C72 C73 H73A 109.5 . . ?
C72 C73 H73B 109.5 . . ?
H73A C73 H73B 109.5 . . ?
C72 C73 H73C 109.5 . . ?
H73A C73 H73C 109.5 . . ?
H73B C73 H73C 109.5 . . ?
C72 C74A H74A 109.5 . . ?
C72 C74A H74B 109.5 . . ?
H74A C74A H74B 109.5 . . ?
C72 C74A H74C 109.5 . . ?
H74A C74A H74C 109.5 . . ?
H74B C74A H74C 109.5 . . ?
C72 C74B H74D 109.5 . . ?
C72 C74B H74E 109.5 . . ?
H74D C74B H74E 109.5 . . ?
C72 C74B H74F 109.5 . . ?
H74D C74B H74F 109.5 . . ?
H74E C74B H74F 109.5 . . ?
Si7 O78 Si8 153.2(3) . . ?
O58 Si8 O78 108.3(2) . . ?
O58 Si8 O15 108.6(2) . . ?
O78 Si8 O15 109.3(2) . . ?
O58 Si8 C81B 126.7(6) . . ?
O78 Si8 C81B 97.8(7) . . ?
O15 Si8 C81B 104.9(5) . . ?
O58 Si8 C81A 105.0(4) . . ?
O78 Si8 C81A 116.4(4) . . ?
O15 Si8 C81A 108.9(3) . . ?
C82A C81A Si8 122.6(7) . . ?
C82A C81A H81A 106.7 . . ?
Si8 C81A H81A 106.7 . . ?
C82A C81A H81B 106.7 . . ?
Si8 C81A H81B 106.7 . . ?
H81A C81A H81B 106.6 . . ?
C83A C82A C84A 109.4(8) . . ?
C83A C82A C81A 109.6(8) . . ?
C84A C82A C81A 110.1(8) . . ?
C83A C82A H82A 109.2 . . ?
C84A C82A H82A 109.2 . . ?
C81A C82A H82A 109.2 . . ?
C82A C83A H83A 109.5 . . ?
C82A C83A H83B 109.5 . . ?
H83A C83A H83B 109.5 . . ?
C82A C83A H83C 109.5 . . ?
H83A C83A H83C 109.5 . . ?
H83B C83A H83C 109.5 . . ?
C82A C84A H84A 109.5 . . ?
C82A C84A H84B 109.5 . . ?
H84A C84A H84B 109.5 . . ?
C82A C84A H84C 109.5 . . ?
H84A C84A H84C 109.5 . . ?
H84B C84A H84C 109.5 . . ?
C82B C81B Si8 116.4(12) . . ?
C82B C81B H81C 108.2 . . ?
Si8 C81B H81C 108.2 . . ?
C82B C81B H81D 108.2 . . ?
Si8 C81B H81D 108.2 . . ?
H81C C81B H81D 107.3 . . ?
C84B C82B C83B 111.4(10) . . ?
C84B C82B C81B 111.1(10) . . ?
C83B C82B C81B 110.9(10) . . ?
C84B C82B H82B 107.7 . . ?
C83B C82B H82B 107.7 . . ?
C81B C82B H82B 107.7 . . ?
C82B C83B H83D 109.5 . . ?
C82B C83B H83E 109.5 . . ?
H83D C83B H83E 109.5 . . ?
C82B C83B H83F 109.5 . . ?
H83D C83B H83F 109.5 . . ?
H83E C83B H83F 109.5 . . ?
C82B C84B H84D 109.5 . . ?
C82B C84B H84E 109.5 . . ?
H84D C84B H84E 109.5 . . ?
C82B C84B H84F 109.5 . . ?
H84D C84B H84F 109.5 . . ?
H84E C84B H84F 109.5 . . ?
Si4 O14 Si1 146.1(3) . . ?
Si1 O15 Si8 145.0(3) . . ?
Si5 O58 Si8 151.1(3) . . ?
Si6 O36 Si3 152.4(3) . . ?
Si2 O27 Si7 147.2(3) . . ?

loop_
_geom_bond_atom_site_label_1
_geom_bond_atom_site_label_2
_geom_bond_distance
_geom_bond_site_symmetry_2
_geom_bond_publ_flag
Rh1 O1 2.091(3) 2_755 ?
Rh1 O1 2.111(3) . ?
Rh1 Rh1 2.9373(10) 2_755 ?
C1 C2 1.394(9) . ?
C1 C8 1.509(10) . ?
C1 H1A 0.9300 . ?
C2 C3 1.518(9) . ?
C2 H2A 0.9300 . ?
C3 C4 1.488(9) . ?
C3 H3A 0.9700 . ?
C3 H3B 0.9700 . ?
C4 C5 1.491(8) . ?
C4 H4A 0.9700 . ?
C4 H4B 0.9700 . ?
C5 C6 1.404(9) . ?
C5 H5A 0.9300 . ?
C6 C7 1.542(9) . ?
C6 H6A 0.9300 . ?
C7 C8 1.433(10) . ?
C7 H7A 0.9700 . ?
C7 H7B 0.9700 . ?
C8 H8A 0.9700 . ?
C8 H8B 0.9700 . ?
O1 Si1 1.590(4) . ?
O1 Rh1 2.091(3) 2_755 ?
Si1 O12 1.612(4) . ?
Si1 O15 1.618(4) . ?
Si1 O14 1.622(4) . ?
O12 Si2 1.598(4) . ?
Si2 O27 1.613(5) . ?
Si2 O23 1.617(4) . ?
Si2 C21 1.836(6) . ?
C21 C22 1.481(10) . ?
C21 H21A 0.9700 . ?
C21 H21B 0.9700 . ?
C22 C23 1.507(9) . ?
C22 C24 1.548(10) . ?
C22 H22A 0.9800 . ?
C23 H23A 0.9600 . ?
C23 H23B 0.9600 . ?
C23 H23C 0.9600 . ?
C24 H24A 0.9600 . ?
C24 H24B 0.9600 . ?
C24 H24C 0.9600 . ?
O23 Si3 1.627(4) . ?
Si3 O36 1.615(4) . ?
Si3 O34 1.616(4) . ?
Si3 C31 1.840(6) . ?
C31 C32 1.495(9) . ?
C31 H31A 0.9700 . ?
C31 H31B 0.9700 . ?
C32 C34A 1.491(7) . ?
C32 C33 1.525(8) . ?
C32 C34B 1.589(8) . ?
C32 H32A 0.9800 . ?
C33 H33A 0.9600 . ?
C33 H33B 0.9600 . ?
C33 H33C 0.9600 . ?
C34A H34A 0.9600 . ?
C34A H34B 0.9600 . ?
C34A H34C 0.9600 . ?
C34B H34D 0.9600 . ?
C34B H34E 0.9600 . ?
C34B H34F 0.9600 . ?
O34 Si4 1.614(4) . ?
Si4 O14 1.613(4) . ?
Si4 O45 1.625(4) . ?
Si4 C41 1.854(6) . ?
C41 C42 1.531(9) . ?
C41 H41A 0.9700 . ?
C41 H41B 0.9700 . ?
C42 C44 1.506(13) . ?
C42 C43 1.529(11) . ?
C42 H42A 0.9800 . ?
C43 H43A 0.9600 . ?
C43 H43B 0.9600 . ?
C43 H43C 0.9600 . ?
C44 H44A 0.9600 . ?
C44 H44B 0.9600 . ?
C44 H44C 0.9600 . ?
O45 Si5 1.619(4) . ?
Si5 O58 1.613(5) . ?
Si5 O56 1.626(5) . ?
Si5 C51 1.830(6) . ?
C51 C52 1.445(11) . ?
C51 H51A 0.9700 . ?
C51 H51B 0.9700 . ?
C52 C53 1.494(8) . ?
C52 C54 1.539(10) . ?
C52 H52A 0.9800 . ?
C53 H53A 0.9600 . ?
C53 H53B 0.9600 . ?
C53 H53C 0.9600 . ?
C54 H54A 0.9600 . ?
C54 H54B 0.9600 . ?
C54 H54C 0.9600 . ?
O56 Si6 1.608(5) . ?
Si6 O67 1.594(5) . ?
Si6 O36 1.604(4) . ?
Si6 C61 1.840(6) . ?
C61 C62 1.484(10) . ?
C61 H61A 0.9700 . ?
C61 H61B 0.9700 . ?
C62 C64A 1.511(8) . ?
C62 C64B 1.515(9) . ?
C62 C63 1.596(12) . ?
C62 H62A 0.9809 . ?
C62 H62B 0.9875 . ?
C63 H63A 0.9600 . ?
C63 H63B 0.9600 . ?
C63 H63C 0.9600 . ?
C64A H64A 0.9600 . ?
C64A H64B 0.9600 . ?
C64A H64C 0.9600 . ?
C64A H62B 0.5418 . ?
C64B H62A 0.5530 . ?
C64B H64D 0.9600 . ?
C64B H64E 0.9600 . ?
C64B H64F 0.9600 . ?
O67 Si7 1.636(5) . ?
Si7 O78 1.606(5) . ?
Si7 O27 1.623(5) . ?
Si7 C71 1.814(7) . ?
C71 C72 1.458(7) . ?
C71 H71A 0.9700 . ?
C71 H71B 0.9700 . ?
C72 C74B 1.478(9) . ?
C72 C74A 1.504(9) . ?
C72 C73 1.539(13) . ?
C72 H72A 0.9800 . ?
C73 H73A 0.9600 . ?
C73 H73B 0.9600 . ?
C73 H73C 0.9600 . ?
C74A H74A 0.9600 . ?
C74A H74B 0.9600 . ?
C74A H74C 0.9600 . ?
C74B H74D 0.9600 . ?
C74B H74E 0.9600 . ?
C74B H74F 0.9600 . ?
O78 Si8 1.616(5) . ?
Si8 O58 1.616(5) . ?
Si8 O15 1.618(4) . ?
Si8 C81B 1.832(17) . ?
Si8 C81A 1.841(10) . ?
C81A C82A 1.551(9) . ?
C81A H81A 0.9700 . ?
C81A H81B 0.9700 . ?
C82A C83A 1.533(9) . ?
C82A C84A 1.537(9) . ?
C82A H82A 0.9800 . ?
C83A H83A 0.9600 . ?
C83A H83B 0.9600 . ?
C83A H83C 0.9600 . ?
C84A H84A 0.9600 . ?
C84A H84B 0.9600 . ?
C84A H84C 0.9600 . ?
C81B C82B 1.534(10) . ?
C81B H81C 0.9700 . ?
C81B H81D 0.9700 . ?
C82B C84B 1.527(10) . ?
C82B C83B 1.528(10) . ?
C82B H82B 0.9800 . ?
C83B H83D 0.9600 . ?
C83B H83E 0.9600 . ?
C83B H83F 0.9600 . ?
C84B H84D 0.9600 . ?
C84B H84E 0.9600 . ?
C84B H84F 0.9600 . ?
